data_9017622
loop_
_publ_author_name
'Biagioni, C.'
'Orlandi, P.'
'Nestola, F.'
'Bianchin, S.'

_publ_section_title
;
 Oxycalcioromeite, Ca2Sb2O6O, from Buca della Vena mine, Apuan Alps,
 Tuscany, Italy: a new member of the pyrochlore supergroup
;
_journal_name_full 'Mineralogical Magazine'
_journal_page_first 3027
_journal_page_last 3037
_journal_volume 77
_journal_year 2013
_chemical_compound_source 'Buca della Vena mine, Apuan Alps, Tuscany, Italy'
_chemical_formula_sum 'Al0.024 Ca1.076 F0.278 Fe0.338 Mn0.004 Na0.12 O6.682 Sb2.068 Sn0.008 Ti0.194 V0.04'
_chemical_name_mineral Oxycalcioromeite
_space_group_IT_number 227
_space_group_name_Hall '-F 4vw 2vw 3'
_space_group_name_H-M_alt 'F d -3 m :2'
_symmetry_space_group_name_H-M 'F d -3 m :2'
_cell_angle_alpha 90
_cell_angle_beta 90
_cell_angle_gamma 90
_cell_formula_units_Z 8
_cell_length_a 10.3042
_cell_length_b 10.3042
_cell_length_c 10.3042
_cell_volume 1094.064
_database_code_amcsd 0019994
_exptl_crystal_density_diffrn 5.365
_cod_data_source_file inputs/fixed/downloads/18/18529.cif
_cod_data_source_block 18529
_cod_original_sg_symbol_H-M 'F d -3 m'
_cod_original_formula_sum 'Ca1.076 Fe.338 Sb2.068 Na.12 Mn.004 Ti.194 V.04 Al.024 Sn.008 O6.682 F.278'
_cod_database_code 9017622

loop_
_space_group_symop_operation_xyz
x,y,z
x,1/2+y,1/2+z
1/2+x,y,1/2+z
1/2+x,1/2+y,z
3/4+z,1/2-x,1/4+y
3/4+z,-x,3/4+y
1/4+z,1/2-x,3/4+y
1/4+z,-x,1/4+y
3/4-y,1/2+z,1/4-x
3/4-y,+z,3/4-x
1/4-y,1/2+z,3/4-x
1/4-y,+z,1/4-x
3/4+x,1/2-y,1/4+z
3/4+x,-y,3/4+z
1/4+x,1/2-y,3/4+z
1/4+x,-y,1/4+z
3/4-z,1/2+x,1/4-y
3/4-z,+x,3/4-y
1/4-z,1/2+x,3/4-y
1/4-z,+x,1/4-y
3/4+y,1/2-z,1/4+x
3/4+y,-z,3/4+x
1/4+y,1/2-z,3/4+x
1/4+y,-z,1/4+x
3/4-x,1/2+y,1/4-z
3/4-x,+y,3/4-z
1/4-x,1/2+y,3/4-z
1/4-x,+y,1/4-z
1/2+x,3/4-z,1/4-y
1/2+x,1/4-z,3/4-y
+x,3/4-z,3/4-y
+x,1/4-z,1/4-y
1/2-z,3/4+y,1/4+x
1/2-z,1/4+y,3/4+x
-z,3/4+y,3/4+x
-z,1/4+y,1/4+x
1/2+y,3/4-x,1/4-z
1/2+y,1/4-x,3/4-z
+y,3/4-x,3/4-z
+y,1/4-x,1/4-z
1/2-x,3/4+z,1/4+y
1/2-x,1/4+z,3/4+y
-x,3/4+z,3/4+y
-x,1/4+z,1/4+y
1/2+z,3/4-y,1/4-x
1/2+z,1/4-y,3/4-x
+z,3/4-y,3/4-x
+z,1/4-y,1/4-x
1/2-y,3/4+x,1/4+z
1/2-y,1/4+x,3/4+z
-y,3/4+x,3/4+z
-y,1/4+x,1/4+z
x,1/2+z,1/2+y
x,+z,+y
1/2+x,1/2+z,+y
1/2+x,+z,1/2+y
-z,1/2-y,1/2-x
-z,-y,-x
1/2-z,1/2-y,-x
1/2-z,-y,1/2-x
y,1/2+x,1/2+z
y,+x,+z
1/2+y,1/2+x,+z
1/2+y,+x,1/2+z
-x,1/2-z,1/2-y
-x,-z,-y
1/2-x,1/2-z,-y
1/2-x,-z,1/2-y
z,1/2+y,1/2+x
z,+y,+x
1/2+z,1/2+y,+x
1/2+z,+y,1/2+x
-y,1/2-x,1/2-z
-y,-x,-z
1/2-y,1/2-x,-z
1/2-y,-x,1/2-z
3/4+z,1/4+x,1/2-y
3/4+z,3/4+x,-y
1/4+z,1/4+x,-y
1/4+z,3/4+x,1/2-y
3/4-y,1/4-z,1/2+x
3/4-y,3/4-z,+x
1/4-y,1/4-z,+x
1/4-y,3/4-z,1/2+x
3/4+x,1/4+y,1/2-z
3/4+x,3/4+y,-z
1/4+x,1/4+y,-z
1/4+x,3/4+y,1/2-z
3/4-z,1/4-x,1/2+y
3/4-z,3/4-x,+y
1/4-z,1/4-x,+y
1/4-z,3/4-x,1/2+y
3/4+y,1/4+z,1/2-x
3/4+y,3/4+z,-x
1/4+y,1/4+z,-x
1/4+y,3/4+z,1/2-x
3/4-x,1/4-y,1/2+z
3/4-x,3/4-y,+z
1/4-x,1/4-y,+z
1/4-x,3/4-y,1/2+z
-z,3/4+x,3/4+y
-z,1/4+x,1/4+y
1/2-z,3/4+x,1/4+y
1/2-z,1/4+x,3/4+y
y,3/4-z,3/4-x
y,1/4-z,1/4-x
1/2+y,3/4-z,1/4-x
1/2+y,1/4-z,3/4-x
-x,3/4+y,3/4+z
-x,1/4+y,1/4+z
1/2-x,3/4+y,1/4+z
1/2-x,1/4+y,3/4+z
z,3/4-x,3/4-y
z,1/4-x,1/4-y
1/2+z,3/4-x,1/4-y
1/2+z,1/4-x,3/4-y
-y,3/4+z,3/4+x
-y,1/4+z,1/4+x
1/2-y,3/4+z,1/4+x
1/2-y,1/4+z,3/4+x
x,3/4-y,3/4-z
x,1/4-y,1/4-z
1/2+x,3/4-y,1/4-z
1/2+x,1/4-y,3/4-z
1/4-x,1/2+z,3/4-y
1/4-x,+z,1/4-y
3/4-x,1/2+z,1/4-y
3/4-x,+z,3/4-y
1/4+z,1/2-y,3/4+x
1/4+z,-y,1/4+x
3/4+z,1/2-y,1/4+x
3/4+z,-y,3/4+x
1/4-y,1/2+x,3/4-z
1/4-y,+x,1/4-z
3/4-y,1/2+x,1/4-z
3/4-y,+x,3/4-z
1/4+x,1/2-z,3/4+y
1/4+x,-z,1/4+y
3/4+x,1/2-z,1/4+y
3/4+x,-z,3/4+y
1/4-z,1/2+y,3/4-x
1/4-z,+y,1/4-x
3/4-z,1/2+y,1/4-x
3/4-z,+y,3/4-x
1/4+y,1/2-x,3/4+z
1/4+y,-x,1/4+z
3/4+y,1/2-x,1/4+z
3/4+y,-x,3/4+z
3/4-x,3/4-z,y
3/4-x,1/4-z,1/2+y
1/4-x,3/4-z,1/2+y
1/4-x,1/4-z,y
3/4+z,3/4+y,-x
3/4+z,1/4+y,1/2-x
1/4+z,3/4+y,1/2-x
1/4+z,1/4+y,-x
3/4-y,3/4-x,z
3/4-y,1/4-x,1/2+z
1/4-y,3/4-x,1/2+z
1/4-y,1/4-x,z
3/4+x,3/4+z,-y
3/4+x,1/4+z,1/2-y
1/4+x,3/4+z,1/2-y
1/4+x,1/4+z,-y
3/4-z,3/4-y,x
3/4-z,1/4-y,1/2+x
1/4-z,3/4-y,1/2+x
1/4-z,1/4-y,x
3/4+y,3/4+x,-z
3/4+y,1/4+x,1/2-z
1/4+y,3/4+x,1/2-z
1/4+y,1/4+x,-z
-z,-x,-y
-z,1/2-x,1/2-y
1/2-z,-x,1/2-y
1/2-z,1/2-x,-y
y,z,x
y,1/2+z,1/2+x
1/2+y,z,1/2+x
1/2+y,1/2+z,x
-x,-y,-z
-x,1/2-y,1/2-z
1/2-x,-y,1/2-z
1/2-x,1/2-y,-z
z,x,y
z,1/2+x,1/2+y
1/2+z,x,1/2+y
1/2+z,1/2+x,y
-y,-z,-x
-y,1/2-z,1/2-x
1/2-y,-z,1/2-x
1/2-y,1/2-z,-x

loop_
_atom_site_aniso_label
_atom_site_aniso_U_11
_atom_site_aniso_U_22
_atom_site_aniso_U_33
_atom_site_aniso_U_12
_atom_site_aniso_U_13
_atom_site_aniso_U_23
CaA 0.02140 0.02140 0.02140 -0.00470 -0.00470 -0.00470
Fe2+A 0.02140 0.02140 0.02140 -0.00470 -0.00470 -0.00470
Sb3+A 0.02140 0.02140 0.02140 -0.00470 -0.00470 -0.00470
NaA 0.02140 0.02140 0.02140 -0.00470 -0.00470 -0.00470
MnA 0.02140 0.02140 0.02140 -0.00470 -0.00470 -0.00470
CaA* 0.02140 0.02140 0.02140 -0.00470 -0.00470 -0.00470
Fe2+A* 0.02140 0.02140 0.02140 -0.00470 -0.00470 -0.00470
Sb3+A* 0.02140 0.02140 0.02140 -0.00470 -0.00470 -0.00470
NaA* 0.02140 0.02140 0.02140 -0.00470 -0.00470 -0.00470
Sb5+B 0.00530 0.00530 0.00530 -0.00040 -0.00040 -0.00040
TiB 0.00530 0.00530 0.00530 -0.00040 -0.00040 -0.00040
VB 0.00530 0.00530 0.00530 -0.00040 -0.00040 -0.00040
AlB 0.00530 0.00530 0.00530 -0.00040 -0.00040 -0.00040
SnB 0.00530 0.00530 0.00530 -0.00040 -0.00040 -0.00040
O1 0.01040 0.01040 0.01040 0.00000 0.00000 0.00520
O2 0.01900 0.01900 0.01900 0.00000 0.00000 0.00000
F2 0.01900 0.01900 0.01900 0.00000 0.00000 0.00000

loop_
_atom_site_label
_atom_site_fract_x
_atom_site_fract_y
_atom_site_fract_z
_atom_site_occupancy
_atom_site_U_iso_or_equiv
_atom_site_type_symbol
_atom_site_attached_hydrogens
CaA 0.50000 0.50000 0.50000 0.26800 0.02140 Ca 0
Fe2+A 0.50000 0.50000 0.50000 0.08500 0.02140 Fe 0
Sb3+A 0.50000 0.50000 0.50000 0.08300 0.02140 Sb 0
NaA 0.50000 0.50000 0.50000 0.03000 0.02140 Na 0
MnA 0.50000 0.50000 0.50000 0.00200 0.02140 Mn 0
CaA* 0.48200 0.48200 0.54400 0.04500 0.02140 Ca 0
Fe2+A* 0.48200 0.48200 0.54400 0.01400 0.02140 Fe 0
Sb3+A* 0.48200 0.48200 0.54400 0.01400 0.02140 Sb 0
NaA* 0.48200 0.48200 0.54400 0.00500 0.02140 Na 0
Sb5+B 0.00000 0.00000 0.00000 0.86700 0.00530 Sb 0
TiB 0.00000 0.00000 0.00000 0.09700 0.00530 Ti 0
VB 0.00000 0.00000 0.00000 0.02000 0.00530 V 0
AlB 0.00000 0.00000 0.00000 0.01200 0.00530 Al 0
SnB 0.00000 0.00000 0.00000 0.00400 0.00530 Sn 0
O1 0.32410 0.12500 0.12500 1.00000 0.01040 O 0
O2 0.37500 0.37500 0.37500 0.68200 0.01900 O 0
F2 0.37500 0.37500 0.37500 0.27800 0.01900 F 0

loop_
_cod_changelog_entry_id
_cod_changelog_entry_author
_cod_changelog_entry_date
_cod_changelog_entry_text
1
;cod-tools version 3.8.0
Id: cif_guess_AMCSD_atom_types 9581 2023-05-17 12:35:41Z saulius
;
2023-05-23T09:23:24+03:00
;Derived atom types and hydrogen counts
from atom names that follow the AMCSD naming convention
(Wat == water, O-H == hydroxyl).
;
2
;cod-tools version 3.10.1
Id: cif_fix_AMCSD_aniso_labels 10200 2024-08-01 14:09:44Z saulius
;
2024-08-02T12:21:57+03:00
;Changed the following '_atom_site_aniso_label' values:
'CaA'' -> 'CaA*'
'Fe2+A'' -> 'Fe2+A*'
'Sb3+A'' -> 'Sb3+A*'
'NaA'' -> 'NaA*'
;

loop_
_cod_related_entry_id
_cod_related_entry_database
_cod_related_entry_code
1 AMCSD 0019994
